data_1572934
loop_
_publ_author_name
'Du, Baoyun'
'Wu, Yuliang'
'Wang, Xingdong'
'Tian, Hongkun'
'Shao, Shiyang'
'Wang, Lixiang'

_publ_section_title
;
 Multi-resonance emitters with room-temperature phosphorescence in
 amorphous state and excited by visible light.
;
_journal_issue 46
_journal_name_full 'Chemical science'
_journal_page_first 19432
_journal_page_last 19442
_journal_paper_doi 10.1039/d4sc05383d
_journal_volume 15
_journal_year 2024
_chemical_formula_sum 'C20 H11 B S3'
_chemical_formula_weight 358.28
_space_group_crystal_system orthorhombic
_space_group_IT_number 61
_space_group_name_Hall '-P 2ac 2ab'
_space_group_name_H-M_alt 'P b c a'
_atom_sites_solution_hydrogens geom
_audit_creation_method SHELXL-2017/1
_audit_update_record
;
2023-02-03 deposited with the CCDC.	2024-10-21 downloaded from the CCDC.
;
_cell_angle_alpha 90
_cell_angle_beta 90
_cell_angle_gamma 90
_cell_formula_units_Z 8
_cell_length_a 18.0631(8)
_cell_length_b 7.5560(3)
_cell_length_c 22.9236(11)
_cell_measurement_reflns_used 4696
_cell_measurement_temperature 281(2)
_cell_measurement_theta_max 30.38
_cell_measurement_theta_min 3.05
_cell_volume 3128.7(2)
_computing_cell_refinement 'Bruker SMART'
_computing_data_collection 'Bruker SMART'
_computing_data_reduction 'Bruker SAINT'
_computing_molecular_graphics 'Bruker SHELXTL'
_computing_publication_material 'Bruker SHELXTL'
_computing_structure_refinement 'SHELXL-2017/1 (Sheldrick, 2017)'
_computing_structure_solution 'SHELXL-2017/1 (Sheldrick, 2017)'
_diffrn_ambient_temperature 281(2)
_diffrn_measured_fraction_theta_full 0.993
_diffrn_measured_fraction_theta_max 0.994
_diffrn_measurement_device_type 'Bruker APEX CCD area detector'
_diffrn_measurement_method 'phi and omega scans'
_diffrn_radiation_type MoK\a
_diffrn_radiation_wavelength 0.71073
_diffrn_reflns_av_R_equivalents 0.0489
_diffrn_reflns_av_unetI/netI 0.0148
_diffrn_reflns_Laue_measured_fraction_full 0.993
_diffrn_reflns_Laue_measured_fraction_max 0.994
_diffrn_reflns_limit_h_max 25
_diffrn_reflns_limit_h_min -25
_diffrn_reflns_limit_k_max 10
_diffrn_reflns_limit_k_min -10
_diffrn_reflns_limit_l_max 32
_diffrn_reflns_limit_l_min -32
_diffrn_reflns_number 129837
_diffrn_reflns_point_group_measured_fraction_full 0.993
_diffrn_reflns_point_group_measured_fraction_max 0.994
_diffrn_reflns_theta_full 25.242
_diffrn_reflns_theta_max 30.380
_diffrn_reflns_theta_min 3.054
_exptl_absorpt_coefficient_mu 0.470
_exptl_absorpt_correction_T_max 0.9462
_exptl_absorpt_correction_T_min 0.9081
_exptl_absorpt_correction_type multi-scan
_exptl_absorpt_process_details SADABS
_exptl_crystal_colour colorless
_exptl_crystal_density_diffrn 1.521
_exptl_crystal_description block
_exptl_crystal_F_000 1472
_exptl_crystal_size_max 0.210
_exptl_crystal_size_mid 0.190
_exptl_crystal_size_min 0.120
_refine_diff_density_max 0.436
_refine_diff_density_min -0.277
_refine_diff_density_rms 0.051
_refine_ls_extinction_method none
_refine_ls_goodness_of_fit_ref 1.007
_refine_ls_hydrogen_treatment constr
_refine_ls_matrix_type full
_refine_ls_number_parameters 217
_refine_ls_number_reflns 4696
_refine_ls_number_restraints 0
_refine_ls_restrained_S_all 1.007
_refine_ls_R_factor_all 0.0371
_refine_ls_R_factor_gt 0.0305
_refine_ls_shift/su_max 0.000
_refine_ls_shift/su_mean 0.000
_refine_ls_structure_factor_coef Fsqd
_refine_ls_weighting_details 'w=1/[\s^2^(Fo^2^)+(0.0496P)^2^+1.4257P] where P=(Fo^2^+2Fc^2^)/3'
_refine_ls_weighting_scheme calc
_refine_ls_wR_factor_gt 0.0832
_refine_ls_wR_factor_ref 0.0893
_reflns_Friedel_coverage 0.000
_reflns_number_gt 4124
_reflns_number_total 4696
_reflns_threshold_expression 'I > 2\s(I)'
_cod_data_source_file d4sc05383d4.cif
_cod_data_source_block 1
_cod_depositor_comments 'Adding full bibliography for 1572931--1572936.cif.'
_cod_database_code 1572934
_shelx_shelxl_version_number 2017/1
_shelx_space_group_comment
;
The symmetry employed for this shelxl refinement is uniquely defined
by the following loop, which should always be used as a source of
symmetry information in preference to the above space-group names.
They are only intended as comments.
;
_shelx_estimated_absorpt_t_min 0.908
_shelx_estimated_absorpt_t_max 0.946

loop_
_space_group_symop_operation_xyz
'x, y, z'
'-x+1/2, -y, z+1/2'
'-x, y+1/2, -z+1/2'
'x+1/2, -y+1/2, -z'
'-x, -y, -z'
'x-1/2, y, -z-1/2'
'x, -y-1/2, z-1/2'
'-x-1/2, y-1/2, z'

loop_
_atom_site_label
_atom_site_type_symbol
_atom_site_fract_x
_atom_site_fract_y
_atom_site_fract_z
_atom_site_U_iso_or_equiv
_atom_site_adp_type
_atom_site_occupancy
_atom_site_site_symmetry_order
_atom_site_calc_flag
_atom_site_refinement_flags_posn
_atom_site_refinement_flags_adp
_atom_site_refinement_flags_occupancy
_atom_site_disorder_assembly
_atom_site_disorder_group
S1 S 0.38111(2) 0.40773(4) -0.21466(2) 0.02834(9) Uani 1 1 d . . . . .
S2 S 0.21635(2) 0.22914(4) 0.06573(2) 0.02617(8) Uani 1 1 d . . . . .
S3 S 0.15839(2) 0.23775(4) -0.05481(2) 0.02672(8) Uani 1 1 d . . . . .
B1 B 0.33094(7) 0.28624(16) -0.08729(5) 0.0194(2) Uani 1 1 d . . . . .
C1 C 0.30868(7) 0.27410(15) 0.08157(5) 0.0223(2) Uani 1 1 d . . . . .
C2 C 0.33917(7) 0.29196(17) 0.13728(5) 0.0275(2) Uani 1 1 d . . . . .
H2A H 0.311267 0.267328 0.170391 0.033 Uiso 1 1 calc R U . . .
C3 C 0.41193(8) 0.34724(18) 0.14190(5) 0.0291(3) Uani 1 1 d . . . . .
H3A H 0.433614 0.357957 0.178525 0.035 Uiso 1 1 calc R U . . .
C4 C 0.45325(7) 0.38721(17) 0.09191(5) 0.0267(2) Uani 1 1 d . . . . .
H4A H 0.501484 0.428697 0.095725 0.032 Uiso 1 1 calc R U . . .
C5 C 0.42303(6) 0.36558(16) 0.03687(5) 0.0228(2) Uani 1 1 d . . . . .
H5A H 0.451198 0.391706 0.004015 0.027 Uiso 1 1 calc R U . . .
C6 C 0.35010(6) 0.30442(15) 0.03037(5) 0.0195(2) Uani 1 1 d . . . . .
C7 C 0.30714(6) 0.28161(14) -0.02290(5) 0.0195(2) Uani 1 1 d . . . . .
C8 C 0.23383(6) 0.25072(15) -0.00858(5) 0.0219(2) Uani 1 1 d . . . . .
C9 C 0.27084(6) 0.32698(15) -0.13330(5) 0.0211(2) Uani 1 1 d . . . . .
C10 C 0.19419(6) 0.31389(15) -0.12150(5) 0.0234(2) Uani 1 1 d . . . . .
C11 C 0.14011(7) 0.35540(17) -0.16302(6) 0.0293(3) Uani 1 1 d . . . . .
H11A H 0.090145 0.342386 -0.154227 0.035 Uiso 1 1 calc R U . . .
C12 C 0.16187(8) 0.41597(18) -0.21727(6) 0.0326(3) Uani 1 1 d . . . . .
H12A H 0.126173 0.446356 -0.244732 0.039 Uiso 1 1 calc R U . . .
C13 C 0.23589(8) 0.43193(18) -0.23120(6) 0.0303(3) Uani 1 1 d . . . . .
H13A H 0.249918 0.473667 -0.267732 0.036 Uiso 1 1 calc R U . . .
C14 C 0.28970(7) 0.38512(16) -0.19018(5) 0.0238(2) Uani 1 1 d . . . . .
C15 C 0.43452(6) 0.28526(15) -0.16546(5) 0.0220(2) Uani 1 1 d . . . . .
C16 C 0.50442(7) 0.23484(18) -0.18631(5) 0.0276(2) Uani 1 1 d . . . . .
H16A H 0.518858 0.265792 -0.223888 0.033 Uiso 1 1 calc R U . . .
C17 C 0.55177(7) 0.13940(19) -0.15110(6) 0.0302(3) Uani 1 1 d . . . . .
H17A H 0.598572 0.108493 -0.164591 0.036 Uiso 1 1 calc R U . . .
C18 C 0.52941(7) 0.08924(17) -0.09523(6) 0.0269(2) Uani 1 1 d . . . . .
H18A H 0.560837 0.023062 -0.071631 0.032 Uiso 1 1 calc R U . . .
C19 C 0.46006(6) 0.13870(16) -0.07515(5) 0.0226(2) Uani 1 1 d . . . . .
H19A H 0.445486 0.102671 -0.038093 0.027 Uiso 1 1 calc R U . . .
C20 C 0.41064(6) 0.24166(15) -0.10874(5) 0.0198(2) Uani 1 1 d . . . . .

loop_
_atom_site_aniso_label
_atom_site_aniso_U_11
_atom_site_aniso_U_22
_atom_site_aniso_U_33
_atom_site_aniso_U_23
_atom_site_aniso_U_13
_atom_site_aniso_U_12
S1 0.03429(17) 0.03158(17) 0.01914(14) 0.00400(11) 0.00219(11) 0.00022(12)
S2 0.02319(15) 0.02846(16) 0.02687(15) 0.00236(11) 0.00865(11) -0.00159(11)
S3 0.01774(14) 0.02823(16) 0.03418(17) 0.00259(11) -0.00070(11) -0.00063(10)
B1 0.0210(5) 0.0181(5) 0.0190(5) 0.0002(4) 0.0000(4) -0.0013(4)
C1 0.0252(5) 0.0195(5) 0.0221(5) 0.0002(4) 0.0051(4) 0.0001(4)
C2 0.0366(6) 0.0269(6) 0.0191(5) 0.0009(4) 0.0057(4) 0.0015(5)
C3 0.0384(7) 0.0301(6) 0.0189(5) -0.0030(4) -0.0023(5) 0.0007(5)
C4 0.0292(6) 0.0274(6) 0.0235(5) -0.0037(4) -0.0017(4) -0.0033(5)
C5 0.0246(5) 0.0236(5) 0.0201(5) -0.0014(4) 0.0019(4) -0.0031(4)
C6 0.0226(5) 0.0178(5) 0.0183(5) -0.0004(4) 0.0026(4) -0.0004(4)
C7 0.0194(5) 0.0189(5) 0.0202(5) 0.0005(4) 0.0017(4) 0.0001(4)
C8 0.0206(5) 0.0201(5) 0.0249(5) 0.0007(4) 0.0026(4) 0.0001(4)
C9 0.0235(5) 0.0180(5) 0.0219(5) -0.0014(4) -0.0020(4) 0.0011(4)
C10 0.0241(5) 0.0186(5) 0.0274(5) -0.0025(4) -0.0045(4) 0.0019(4)
C11 0.0256(6) 0.0254(6) 0.0368(7) -0.0054(5) -0.0091(5) 0.0050(5)
C12 0.0368(7) 0.0283(6) 0.0327(6) -0.0056(5) -0.0150(5) 0.0088(5)
C13 0.0410(7) 0.0267(6) 0.0231(5) -0.0018(4) -0.0069(5) 0.0070(5)
C14 0.0305(6) 0.0204(5) 0.0205(5) -0.0029(4) -0.0031(4) 0.0016(4)
C15 0.0244(5) 0.0228(5) 0.0187(5) -0.0026(4) 0.0013(4) -0.0040(4)
C16 0.0264(6) 0.0353(6) 0.0211(5) -0.0052(4) 0.0057(4) -0.0054(5)
C17 0.0231(5) 0.0383(7) 0.0293(6) -0.0084(5) 0.0051(4) -0.0001(5)
C18 0.0224(5) 0.0303(6) 0.0279(6) -0.0047(5) -0.0001(4) 0.0026(4)
C19 0.0223(5) 0.0249(5) 0.0205(5) -0.0020(4) 0.0011(4) -0.0007(4)
C20 0.0201(5) 0.0214(5) 0.0179(5) -0.0028(4) 0.0007(4) -0.0020(4)

loop_
_atom_type_symbol
_atom_type_description
_atom_type_scat_dispersion_real
_atom_type_scat_dispersion_imag
_atom_type_scat_source
C C 0.0033 0.0016 'International Tables Vol C Tables 4.2.6.8 and 6.1.1.4'
H H 0.0000 0.0000 'International Tables Vol C Tables 4.2.6.8 and 6.1.1.4'
B B 0.0013 0.0007 'International Tables Vol C Tables 4.2.6.8 and 6.1.1.4'
S S 0.1246 0.1234 'International Tables Vol C Tables 4.2.6.8 and 6.1.1.4'

loop_
_geom_angle_atom_site_label_1
_geom_angle_atom_site_label_2
_geom_angle_atom_site_label_3
_geom_angle
_geom_angle_site_symmetry_1
_geom_angle_site_symmetry_3
_geom_angle_publ_flag
C15 S1 C14 105.17(6) . . ?
C8 S2 C1 90.70(5) . . ?
C8 S3 C10 102.99(6) . . ?
C7 B1 C9 117.61(10) . . ?
C7 B1 C20 123.80(10) . . ?
C9 B1 C20 118.49(10) . . ?
C2 C1 C6 122.39(11) . . ?
C2 C1 S2 125.97(9) . . ?
C6 C1 S2 111.48(9) . . ?
C3 C2 C1 118.28(11) . . ?
C3 C2 H2A 120.9 . . ?
C1 C2 H2A 120.9 . . ?
C2 C3 C4 120.59(11) . . ?
C2 C3 H3A 119.7 . . ?
C4 C3 H3A 119.7 . . ?
C5 C4 C3 120.67(12) . . ?
C5 C4 H4A 119.7 . . ?
C3 C4 H4A 119.7 . . ?
C4 C5 C6 120.37(11) . . ?
C4 C5 H5A 119.8 . . ?
C6 C5 H5A 119.8 . . ?
C5 C6 C1 117.57(10) . . ?
C5 C6 C7 128.88(10) . . ?
C1 C6 C7 113.30(10) . . ?
C8 C7 C6 109.31(10) . . ?
C8 C7 B1 119.94(10) . . ?
C6 C7 B1 130.75(10) . . ?
C7 C8 S3 128.18(9) . . ?
C7 C8 S2 114.93(9) . . ?
S3 C8 S2 116.86(6) . . ?
C10 C9 C14 115.65(10) . . ?
C10 C9 B1 122.93(10) . . ?
C14 C9 B1 121.39(10) . . ?
C11 C10 C9 122.52(12) . . ?
C11 C10 S3 114.10(10) . . ?
C9 C10 S3 123.35(9) . . ?
C12 C11 C10 119.18(12) . . ?
C12 C11 H11A 120.4 . . ?
C10 C11 H11A 120.4 . . ?
C13 C12 C11 120.85(12) . . ?
C13 C12 H12A 119.6 . . ?
C11 C12 H12A 119.6 . . ?
C12 C13 C14 119.73(12) . . ?
C12 C13 H13A 120.1 . . ?
C14 C13 H13A 120.1 . . ?
C13 C14 C9 122.01(12) . . ?
C13 C14 S1 114.53(10) . . ?
C9 C14 S1 123.46(9) . . ?
C16 C15 C20 121.76(11) . . ?
C16 C15 S1 114.87(9) . . ?
C20 C15 S1 123.36(9) . . ?
C17 C16 C15 120.05(11) . . ?
C17 C16 H16A 120.0 . . ?
C15 C16 H16A 120.0 . . ?
C16 C17 C18 119.97(11) . . ?
C16 C17 H17A 120.0 . . ?
C18 C17 H17A 120.0 . . ?
C19 C18 C17 119.55(12) . . ?
C19 C18 H18A 120.2 . . ?
C17 C18 H18A 120.2 . . ?
C18 C19 C20 122.59(11) . . ?
C18 C19 H19A 118.7 . . ?
C20 C19 H19A 118.7 . . ?
C15 C20 C19 116.01(10) . . ?
C15 C20 B1 121.57(10) . . ?
C19 C20 B1 122.07(10) . . ?

loop_
_geom_bond_atom_site_label_1
_geom_bond_atom_site_label_2
_geom_bond_distance
_geom_bond_site_symmetry_2
_geom_bond_publ_flag
S1 C15 1.7491(12) . ?
S1 C14 1.7521(13) . ?
S2 C8 1.7400(12) . ?
S2 C1 1.7403(13) . ?
S3 C8 1.7290(12) . ?
S3 C10 1.7568(13) . ?
B1 C7 1.5377(16) . ?
B1 C9 1.5446(17) . ?
B1 C20 1.5582(17) . ?
C1 C2 1.3972(17) . ?
C1 C6 1.4108(15) . ?
C2 C3 1.3831(19) . ?
C2 H2A 0.9300 . ?
C3 C4 1.4005(17) . ?
C3 H3A 0.9300 . ?
C4 C5 1.3844(16) . ?
C4 H4A 0.9300 . ?
C5 C6 1.4040(16) . ?
C5 H5A 0.9300 . ?
C6 C7 1.4571(15) . ?
C7 C8 1.3842(15) . ?
C9 C10 1.4142(16) . ?
C9 C14 1.4176(16) . ?
C10 C11 1.3995(16) . ?
C11 C12 1.382(2) . ?
C11 H11A 0.9300 . ?
C12 C13 1.380(2) . ?
C12 H12A 0.9300 . ?
C13 C14 1.3979(17) . ?
C13 H13A 0.9300 . ?
C15 C16 1.4028(17) . ?
C15 C20 1.4089(15) . ?
C16 C17 1.379(2) . ?
C16 H16A 0.9300 . ?
C17 C18 1.3952(18) . ?
C17 H17A 0.9300 . ?
C18 C19 1.3860(16) . ?
C18 H18A 0.9300 . ?
C19 C20 1.4124(16) . ?
C19 H19A 0.9300 . ?
